data_4102655
loop_
_publ_author_name
'Kounosuke Oisaki'
'Qiaowei Li'
'Hiroyasu Furukawa'
'Alexander U. Czaja'
'Omar M. Yaghi'

_publ_section_title
;
 A Metal-Organic Framework with Covalently Bound Organometallic Complexes
;
_journal_name_full 'Journal of the American Chemical Society'
_journal_page_first 9262
_journal_page_last 9264
_journal_paper_doi 10.1021/ja103016y
_journal_volume 132
_journal_year 2010
_chemical_formula_moiety 'C84 H63 I6 N9 O13 Pd3 Zn4'
_chemical_formula_sum 'C84 H63 I6 N9 O13 Pd3 Zn4'
_chemical_formula_weight 2748.51
_chemical_name_common IRMOF-77squeeze
_chemical_name_systematic
; 
 ? 
;
_space_group_IT_number 167
_symmetry_cell_setting trigonal
_symmetry_space_group_name_Hall '-R 3 2"c'
_symmetry_space_group_name_H-M 'R -3 c :H'
_atom_sites_solution_hydrogens geom
_atom_sites_solution_primary direct
_atom_sites_solution_secondary difmap
_audit_creation_method SHELXL-97
_cell_angle_alpha 90.00
_cell_angle_beta 90.00
_cell_angle_gamma 120.00
_cell_formula_units_Z 12
_cell_length_a 31.0845(4)
_cell_length_b 31.0845(4)
_cell_length_c 71.018(2)
_cell_measurement_reflns_used 5589
_cell_measurement_temperature 258(2)
_cell_measurement_theta_max 33.998
_cell_measurement_theta_min 2.840
_cell_volume 59427(2)
_computing_cell_refinement 'Bruker SMART'
_computing_data_collection 'Bruker SMART'
_computing_data_reduction 'Bruker SAINT'
_computing_molecular_graphics 'Bruker SHELXTL'
_computing_publication_material 'Bruker SHELXTL'
_computing_structure_refinement 'SHELXL-97 (Sheldrick, 1997)'
_computing_structure_solution 'SHELXS-97 (Sheldrick, 1990)'
_diffrn_ambient_temperature 258(2)
_diffrn_measured_fraction_theta_full 0.998
_diffrn_measured_fraction_theta_max 0.998
_diffrn_measurement_device_type 'CCD area detector'
_diffrn_measurement_method 'phi and omega scans'
_diffrn_radiation_monochromator graphite
_diffrn_radiation_source 'fine-focus sealed tube'
_diffrn_radiation_type CuK\a
_diffrn_radiation_wavelength 1.54178
_diffrn_reflns_av_R_equivalents 0.1455
_diffrn_reflns_av_sigmaI/netI 0.0855
_diffrn_reflns_limit_h_max 24
_diffrn_reflns_limit_h_min -25
_diffrn_reflns_limit_k_max 25
_diffrn_reflns_limit_k_min -25
_diffrn_reflns_limit_l_max 58
_diffrn_reflns_limit_l_min -55
_diffrn_reflns_number 51319
_diffrn_reflns_theta_full 39.74
_diffrn_reflns_theta_max 39.74
_diffrn_reflns_theta_min 2.06
_exptl_absorpt_coefficient_mu 10.259
_exptl_absorpt_correction_type none
_exptl_crystal_colour 'light orange'
_exptl_crystal_density_diffrn 0.922
_exptl_crystal_density_method 'not measured'
_exptl_crystal_description cubic
_exptl_crystal_F_000 15720
_exptl_crystal_size_max 0.30
_exptl_crystal_size_mid 0.30
_exptl_crystal_size_min 0.20
_platon_squeeze_details
;
;
_refine_diff_density_max 0.985
_refine_diff_density_min -0.350
_refine_diff_density_rms 0.063
_refine_ls_extinction_method none
_refine_ls_goodness_of_fit_ref 0.950
_refine_ls_hydrogen_treatment constr
_refine_ls_matrix_type full
_refine_ls_number_parameters 333
_refine_ls_number_reflns 3946
_refine_ls_number_restraints 0
_refine_ls_restrained_S_all 0.950
_refine_ls_R_factor_all 0.1070
_refine_ls_R_factor_gt 0.0560
_refine_ls_shift/su_max 0.001
_refine_ls_shift/su_mean 0.000
_refine_ls_structure_factor_coef Fsqd
_refine_ls_weighting_details 'calc w=1/[\s^2^(Fo^2^)+(0.0733P)^2^+0.0000P] where P=(Fo^2^+2Fc^2^)/3'
_refine_ls_weighting_scheme calc
_refine_ls_wR_factor_gt 0.1239
_refine_ls_wR_factor_ref 0.1389
_reflns_number_gt 2421
_reflns_number_total 3946
_reflns_threshold_expression >2sigma(I)
_cod_data_source_file ja103016y_si_004.cif
_cod_data_source_block ko_090929_0mscale_platon
_cod_original_sg_symbol_H-M 'R -3 c'
_cod_database_code 4102655

loop_
_symmetry_equiv_pos_as_xyz
'x, y, z'
'-y, x-y, z'
'-x+y, -x, z'
'y, x, -z+1/2'
'x-y, -y, -z+1/2'
'-x, -x+y, -z+1/2'
'x+2/3, y+1/3, z+1/3'
'-y+2/3, x-y+1/3, z+1/3'
'-x+y+2/3, -x+1/3, z+1/3'
'y+2/3, x+1/3, -z+5/6'
'x-y+2/3, -y+1/3, -z+5/6'
'-x+2/3, -x+y+1/3, -z+5/6'
'x+1/3, y+2/3, z+2/3'
'-y+1/3, x-y+2/3, z+2/3'
'-x+y+1/3, -x+2/3, z+2/3'
'y+1/3, x+2/3, -z+7/6'
'x-y+1/3, -y+2/3, -z+7/6'
'-x+1/3, -x+y+2/3, -z+7/6'
'-x, -y, -z'
'y, -x+y, -z'
'x-y, x, -z'
'-y, -x, z-1/2'
'-x+y, y, z-1/2'
'x, x-y, z-1/2'
'-x+2/3, -y+1/3, -z+1/3'
'y+2/3, -x+y+1/3, -z+1/3'
'x-y+2/3, x+1/3, -z+1/3'
'-y+2/3, -x+1/3, z-1/6'
'-x+y+2/3, y+1/3, z-1/6'
'x+2/3, x-y+1/3, z-1/6'
'-x+1/3, -y+2/3, -z+2/3'
'y+1/3, -x+y+2/3, -z+2/3'
'x-y+1/3, x+2/3, -z+2/3'
'-y+1/3, -x+2/3, z+1/6'
'-x+y+1/3, y+2/3, z+1/6'
'x+1/3, x-y+2/3, z+1/6'

loop_
_atom_site_label
_atom_site_type_symbol
_atom_site_fract_x
_atom_site_fract_y
_atom_site_fract_z
_atom_site_U_iso_or_equiv
_atom_site_adp_type
_atom_site_occupancy
_atom_site_symmetry_multiplicity
_atom_site_calc_flag
_atom_site_refinement_flags
C1 C 0.3866(5) 0.6153(5) 0.1184(3) 0.048(5) Uani 1 1 d .
C2 C 0.4055(5) 0.5943(5) 0.1502(4) 0.077(6) Uani 1 1 d .
H2 H 0.3844 0.6047 0.1550 0.092 Uiso 1 1 calc R
C3 C 0.4296(8) 0.5794(6) 0.1625(3) 0.085(6) Uani 1 1 d .
H3 H 0.4261 0.5808 0.1755 0.102 Uiso 1 1 calc R
C4 C 0.4596(8) 0.5622(5) 0.1548(3) 0.073(6) Uani 1 1 d .
C5 C 0.4656(6) 0.5599(5) 0.1361(3) 0.088(6) Uani 1 1 d .
H5 H 0.4851 0.5477 0.1311 0.106 Uiso 1 1 calc R
C6 C 0.4404(6) 0.5769(5) 0.1245(2) 0.073(5) Uiso 1 1 d .
H6 H 0.4443 0.5761 0.1116 0.088 Uiso 1 1 calc R
C7 C 0.4111(6) 0.5944(5) 0.1309(3) 0.070(6) Uani 1 1 d .
C8 C 0.4851(7) 0.5427(9) 0.1673(3) 0.091(7) Uani 1 1 d .
C9 C 0.4915(9) 0.4691(7) 0.1756(3) 0.113(7) Uani 1 1 d .
H9 H 0.4787 0.4352 0.1739 0.136 Uiso 1 1 calc R
C10 C 0.4735(6) 0.4944(11) 0.1646(2) 0.097(7) Uani 1 1 d .
H10 H 0.4522 0.4770 0.1548 0.117 Uiso 1 1 calc R
C11 C 0.5396(9) 0.5430(12) 0.1933(3) 0.104(7) Uani 1 1 d .
C12 C 0.2800(9) 0.5570(9) 0.0633(3) 0.120(8) Uiso 1 1 d .
C13 C 0.5278(8) 0.4939(9) 0.1890(3) 0.083(6) Uani 1 1 d .
C14 C 0.5748(8) 0.6258(8) 0.2025(4) 0.111(7) Uani 1 1 d .
C15 C 0.5209(9) 0.5680(11) 0.1811(4) 0.079(6) Uani 1 1 d .
C16 C 0.5381(5) 0.6579(6) 0.1798(2) 0.113(6) Uani 1 1 d .
H16A H 0.5399 0.6575 0.1663 0.169 Uiso 1 1 calc R
H16B H 0.5645 0.6890 0.1844 0.169 Uiso 1 1 calc R
H16C H 0.5067 0.6541 0.1835 0.169 Uiso 1 1 calc R
C17 C 0.5976(6) 0.5742(6) 0.2222(2) 0.131(6) Uiso 1 1 d .
H17A H 0.6229 0.5676 0.2178 0.197 Uiso 1 1 calc R
H17B H 0.5743 0.5470 0.2298 0.197 Uiso 1 1 calc R
H17C H 0.6126 0.6042 0.2295 0.197 Uiso 1 1 calc R
C18 C 0.5501(13) 0.4671(12) 0.2006(3) 0.082(6) Uani 1 1 d .
C19 C 0.5443(13) 0.4021(7) 0.2193(3) 0.107(6) Uani 1 1 d .
H19 H 0.5251 0.3717 0.2252 0.128 Uiso 1 1 calc R
C20 C 0.6007(13) 0.4868(6) 0.2003(2) 0.100(6) Uani 1 1 d .
H20 H 0.6198 0.5153 0.1932 0.120 Uiso 1 1 calc R
C22 C 0.6252(7) 0.4657(11) 0.2102(4) 0.113(7) Uani 1 1 d .
H22 H 0.6596 0.4802 0.2102 0.135 Uiso 1 1 calc R
C25 C 0.5961(13) 0.4241(11) 0.2194(2) 0.082(6) Uani 1 1 d .
C26 C 0.5211(8) 0.4249(11) 0.2105(4) 0.116(8) Uani 1 1 d .
H26 H 0.4870 0.4118 0.2114 0.139 Uiso 1 1 calc R
I1 I 0.53791(5) 0.66034(5) 0.238523(18) 0.1525(7) Uani 1 1 d .
I2 I 0.68509(6) 0.70318(6) 0.19399(3) 0.2094(9) Uani 1 1 d .
N1 N 0.5705(5) 0.5804(10) 0.2053(2) 0.091(4) Uani 1 1 d .
N2 N 0.5432(8) 0.6170(9) 0.1876(2) 0.100(5) Uani 1 1 d .
N3 N 0.6569(5) 0.7451(7) 0.2330(3) 0.181(8) Uani 1 1 d G
C27 C 0.6725(8) 0.7403(6) 0.2508(3) 0.273(17) Uani 1 1 d G
H27 H 0.6610 0.7090 0.2560 0.327 Uiso 1 1 calc R
C28 C 0.7055(8) 0.7824(10) 0.2609(2) 0.303(17) Uani 1 1 d G
H28 H 0.7160 0.7792 0.2728 0.363 Uiso 1 1 calc R
C21 C 0.7228(7) 0.8293(7) 0.2531(3) 0.35(2) Uani 1 1 d G
H21 H 0.7448 0.8575 0.2599 0.422 Uiso 1 1 calc R
C23 C 0.7071(9) 0.8341(6) 0.2353(3) 0.46(4) Uani 1 1 d G
H23 H 0.7187 0.8655 0.2301 0.552 Uiso 1 1 calc R
C24 C 0.6742(8) 0.7920(10) 0.22523(19) 0.281(17) Uani 1 1 d G
H24 H 0.6637 0.7953 0.2133 0.337 Uiso 1 1 calc R
O1 O 0.3333 0.6667 0.08911(12) 0.018(3) Uani 1 3 d S
O2 O 0.3593(3) 0.6274(3) 0.12742(11) 0.056(3) Uani 1 1 d .
O3 O 0.3952(3) 0.6153(3) 0.10197(15) 0.063(3) Uani 1 1 d .
O4 O 0.4309(3) 0.6822(6) 0.06898(15) 0.166(6) Uani 1 1 d .
O5 O 0.3267(5) 0.5732(4) 0.06640(12) 0.115(4) Uani 1 1 d .
Pd1 Pd 0.61396(5) 0.68426(5) 0.21750(2) 0.1400(7) Uani 1 1 d .
Zn1 Zn 0.3333 0.6667 0.11625(3) 0.0433(9) Uani 1 3 d S
Zn2 Zn 0.37103(6) 0.63631(6) 0.07990(2) 0.0482(6) Uani 1 1 d .

loop_
_atom_site_aniso_label
_atom_site_aniso_U_11
_atom_site_aniso_U_22
_atom_site_aniso_U_33
_atom_site_aniso_U_23
_atom_site_aniso_U_13
_atom_site_aniso_U_12
C1 0.017(11) 0.070(12) 0.069(18) 0.033(14) 0.020(13) 0.031(9)
C2 0.059(12) 0.067(12) 0.14(2) -0.011(13) -0.046(14) 0.056(9)
C3 0.096(16) 0.099(15) 0.087(17) -0.007(12) 0.018(14) 0.070(12)
C4 0.095(16) 0.067(13) 0.074(17) 0.007(12) -0.052(15) 0.053(12)
C5 0.123(15) 0.097(14) 0.082(14) -0.017(12) -0.026(14) 0.083(12)
C7 0.090(15) 0.075(12) 0.038(13) -0.027(11) -0.011(12) 0.035(11)
C8 0.051(14) 0.048(17) 0.16(2) -0.031(18) -0.051(14) 0.013(15)
C9 0.134(18) 0.073(16) 0.100(17) -0.026(15) -0.040(14) 0.028(17)
C10 0.124(16) 0.12(2) 0.087(15) 0.017(16) -0.044(11) 0.092(18)
C11 0.15(2) 0.13(3) 0.050(14) -0.042(19) -0.063(13) 0.08(2)
C13 0.103(17) 0.057(18) 0.114(19) -0.022(16) -0.023(15) 0.058(16)
C14 0.120(18) 0.048(18) 0.18(2) 0.001(16) -0.038(17) 0.052(15)
C15 0.044(15) 0.05(2) 0.14(2) 0.044(19) -0.012(14) 0.018(15)
C16 0.133(16) 0.083(13) 0.166(16) 0.006(12) -0.052(12) 0.087(12)
C18 0.10(2) 0.11(2) 0.081(16) -0.009(16) -0.030(16) 0.09(2)
C19 0.14(3) 0.114(18) 0.096(16) 0.041(13) 0.015(15) 0.08(2)
C20 0.11(2) 0.111(17) 0.100(16) 0.051(11) -0.007(15) 0.07(2)
C22 0.111(19) 0.12(2) 0.118(17) 0.065(14) 0.010(17) 0.07(2)
C25 0.11(2) 0.11(2) 0.057(13) 0.033(13) 0.008(14) 0.083(19)
C26 0.12(2) 0.098(18) 0.144(19) 0.060(15) 0.013(17) 0.062(18)
I1 0.1865(14) 0.1412(12) 0.1383(12) -0.0027(9) -0.0420(10) 0.0883(11)
I2 0.1399(14) 0.1916(17) 0.276(2) 0.0165(14) -0.0281(13) 0.0671(12)
N1 0.105(12) 0.095(15) 0.083(13) -0.004(12) -0.053(9) 0.058(11)
N2 0.091(13) 0.09(2) 0.123(14) -0.010(12) -0.073(10) 0.046(13)
N3 0.150(15) 0.129(18) 0.23(2) 0.024(15) -0.084(15) 0.041(14)
C27 0.27(3) 0.10(2) 0.42(4) -0.06(2) -0.27(3) 0.07(2)
C28 0.27(3) 0.12(3) 0.37(4) -0.03(3) -0.17(3) -0.02(2)
C21 0.37(4) 0.040(19) 0.43(6) -0.06(2) -0.10(4) -0.05(2)
C23 0.63(8) 0.48(7) 0.22(4) -0.02(4) -0.25(4) 0.24(7)
C24 0.34(4) 0.12(2) 0.27(3) -0.04(2) -0.16(3) 0.03(3)
O1 0.020(5) 0.020(5) 0.013(8) 0.000 0.000 0.010(2)
O2 0.052(7) 0.083(7) 0.039(7) 0.019(5) 0.004(5) 0.038(6)
O3 0.077(8) 0.080(7) 0.052(7) 0.013(7) 0.017(7) 0.054(6)
O4 0.033(7) 0.281(16) 0.186(12) 0.172(12) 0.056(7) 0.080(9)
O5 0.206(13) 0.116(9) 0.088(8) -0.036(7) -0.046(8) 0.129(10)
Pd1 0.1435(14) 0.1077(14) 0.1663(15) -0.0093(11) -0.0812(12) 0.0610(11)
Zn1 0.0449(13) 0.0449(13) 0.040(2) 0.000 0.000 0.0225(7)
Zn2 0.0493(13) 0.0511(13) 0.0514(12) -0.0098(10) -0.0103(10) 0.0305(11)

loop_
_atom_type_symbol
_atom_type_description
_atom_type_scat_dispersion_real
_atom_type_scat_dispersion_imag
_atom_type_scat_source
C C 0.0181 0.0091 'International Tables Vol C Tables 4.2.6.8 and 6.1.1.4'
H H 0.0000 0.0000 'International Tables Vol C Tables 4.2.6.8 and 6.1.1.4'
N N 0.0311 0.0180 'International Tables Vol C Tables 4.2.6.8 and 6.1.1.4'
O O 0.0492 0.0322 'International Tables Vol C Tables 4.2.6.8 and 6.1.1.4'
Zn Zn -1.5491 0.6778 'International Tables Vol C Tables 4.2.6.8 and 6.1.1.4'
Pd Pd 0.1215 3.9337 'International Tables Vol C Tables 4.2.6.8 and 6.1.1.4'
I I -0.3257 6.8362 'International Tables Vol C Tables 4.2.6.8 and 6.1.1.4'

loop_
_geom_angle_atom_site_label_1
_geom_angle_atom_site_label_2
_geom_angle_atom_site_label_3
_geom_angle
_geom_angle_site_symmetry_1
_geom_angle_site_symmetry_3
O3 C1 O2 132.7(17) . .
O3 C1 C7 114.2(15) . .
O2 C1 C7 113.0(15) . .
C3 C2 C7 122.9(18) . .
C3 C2 H2 118.5 . .
C7 C2 H2 118.5 . .
C2 C3 C4 117.3(16) . .
C2 C3 H3 121.3 . .
C4 C3 H3 121.3 . .
C5 C4 C3 122.9(16) . .
C5 C4 C8 116(2) . .
C3 C4 C8 121(2) . .
C4 C5 C6 115.9(16) . .
C4 C5 H5 122.0 . .
C6 C5 H5 122.0 . .
C7 C6 C5 124.8(16) . .
C7 C6 H6 117.6 . .
C5 C6 H6 117.6 . .
C6 C7 C2 116.1(18) . .
C6 C7 C1 124.3(18) . .
C2 C7 C1 119.5(17) . .
C10 C8 C15 114(2) . .
C10 C8 C4 117.3(19) . .
C15 C8 C4 128(2) . .
C13 C9 C10 120.7(17) . .
C13 C9 H9 119.7 . .
C10 C9 H9 119.7 . .
C8 C10 C9 125(2) . .
C8 C10 H10 117.4 . .
C9 C10 H10 117.4 . .
N1 C11 C13 138(3) . .
N1 C11 C15 102(3) . .
C13 C11 C15 119(2) . .
O4 C12 O5 133(3) 3_565 .
O4 C12 C25 123(2) 3_565 30_455
O5 C12 C25 103(2) . 30_455
C9 C13 C11 116.9(17) . .
C9 C13 C18 121(2) . .
C11 C13 C18 121(2) . .
N1 C14 N2 102.4(16) . .
N1 C14 Pd1 126(3) . .
N2 C14 Pd1 132(2) . .
C8 C15 N2 132(2) . .
C8 C15 C11 122(3) . .
N2 C15 C11 106(3) . .
N2 C16 H16A 109.5 . .
N2 C16 H16B 109.5 . .
H16A C16 H16B 109.5 . .
N2 C16 H16C 109.5 . .
H16A C16 H16C 109.5 . .
H16B C16 H16C 109.5 . .
N1 C17 H17A 109.5 . .
N1 C17 H17B 109.5 . .
H17A C17 H17B 109.5 . .
N1 C17 H17C 109.5 . .
H17A C17 H17C 109.5 . .
H17B C17 H17C 109.5 . .
C26 C18 C20 120.0(19) . .
C26 C18 C13 122(3) . .
C20 C18 C13 118(3) . .
C26 C19 C25 121(2) . .
C26 C19 H19 119.4 . .
C25 C19 H19 119.4 . .
C18 C20 C22 123.0(18) . .
C18 C20 H20 118.5 . .
C22 C20 H20 118.5 . .
C25 C22 C20 115.9(19) . .
C25 C22 H22 122.0 . .
C20 C22 H22 122.0 . .
C22 C25 C19 122.0(19) . .
C22 C25 C12 126(3) . 36
C19 C25 C12 111(3) . 36
C18 C26 C19 118(2) . .
C18 C26 H26 121.2 . .
C19 C26 H26 121.2 . .
C14 N1 C11 116.9(18) . .
C14 N1 C17 118(3) . .
C11 N1 C17 125(2) . .
C14 N2 C15 112.7(19) . .
C14 N2 C16 120(2) . .
C15 N2 C16 127.7(19) . .
C27 N3 C24 120.0 . .
C27 N3 Pd1 119.9(17) . .
C24 N3 Pd1 119.9(17) . .
C28 C27 N3 120.0 . .
C28 C27 H27 120.0 . .
N3 C27 H27 120.0 . .
C27 C28 C21 120.0 . .
C27 C28 H28 120.0 . .
C21 C28 H28 120.0 . .
C23 C21 C28 120.0 . .
C23 C21 H21 120.0 . .
C28 C21 H21 120.0 . .
C21 C23 C24 120.0 . .
C21 C23 H23 120.0 . .
C24 C23 H23 120.0 . .
C23 C24 N3 120.0 . .
C23 C24 H24 120.0 . .
N3 C24 H24 120.0 . .
Zn1 O1 Zn2 109.6(2) . 2_665
Zn1 O1 Zn2 109.6(2) . 3_565
Zn2 O1 Zn2 109.3(2) 2_665 3_565
Zn1 O1 Zn2 109.6(2) . .
Zn2 O1 Zn2 109.3(2) 2_665 .
Zn2 O1 Zn2 109.3(2) 3_565 .
C1 O2 Zn1 122.3(10) . .
C1 O3 Zn2 130.4(11) . .
C12 O4 Zn2 128.1(17) 2_665 .
C12 O5 Zn2 123.6(15) . .
C14 Pd1 N3 178.1(8) . .
C14 Pd1 I1 89.6(5) . .
N3 Pd1 I1 92.1(5) . .
C14 Pd1 I2 85.5(5) . .
N3 Pd1 I2 92.8(5) . .
I1 Pd1 I2 174.81(8) . .
O1 Zn1 O2 114.2(3) . 2_665
O1 Zn1 O2 114.2(3) . 3_565
O2 Zn1 O2 104.4(3) 2_665 3_565
O1 Zn1 O2 114.2(3) . .
O2 Zn1 O2 104.4(3) 2_665 .
O2 Zn1 O2 104.4(3) 3_565 .
O4 Zn2 O1 112.5(5) . .
O4 Zn2 O3 100.6(4) . .
O1 Zn2 O3 108.2(4) . .
O4 Zn2 O5 119.3(6) . .
O1 Zn2 O5 110.6(4) . .
O3 Zn2 O5 104.2(4) . .

loop_
_geom_bond_atom_site_label_1
_geom_bond_atom_site_label_2
_geom_bond_distance
_geom_bond_site_symmetry_2
C1 O3 1.198(15) .
C1 O2 1.261(14) .
C1 C7 1.51(2) .
C2 C3 1.375(18) .
C2 C7 1.381(17) .
C2 H2 0.9300 .
C3 C4 1.397(19) .
C3 H3 0.9300 .
C4 C5 1.349(18) .
C4 C8 1.51(2) .
C5 C6 1.408(17) .
C5 H5 0.9300 .
C6 C7 1.350(18) .
C6 H6 0.9300 .
C8 C10 1.370(19) .
C8 C15 1.39(2) .
C9 C13 1.379(19) .
C9 C10 1.41(2) .
C9 H9 0.9300 .
C10 H10 0.9300 .
C11 N1 1.37(2) .
C11 C13 1.41(2) .
C11 C15 1.46(2) .
C12 O4 1.20(2) 3_565
C12 O5 1.294(19) .
C12 C25 1.60(3) 30_455
C13 C18 1.56(2) .
C14 N1 1.362(16) .
C14 N2 1.38(2) .
C14 Pd1 1.93(2) .
C15 N2 1.40(2) .
C16 N2 1.467(17) .
C16 H16A 0.9600 .
C16 H16B 0.9600 .
C16 H16C 0.9600 .
C17 N1 1.534(17) .
C17 H17A 0.9600 .
C17 H17B 0.9600 .
C17 H17C 0.9600 .
C18 C26 1.36(2) .
C18 C20 1.373(19) .
C19 C26 1.39(2) .
C19 C25 1.401(19) .
C19 H19 0.9300 .
C20 C22 1.415(19) .
C20 H20 0.9300 .
C22 C25 1.323(18) .
C22 H22 0.9300 .
C25 C12 1.60(3) 36
C26 H26 0.9300 .
I1 Pd1 2.572(2) .
I2 Pd1 2.593(2) .
N3 C27 1.3900 .
N3 C24 1.3900 .
N3 Pd1 2.011(12) .
C27 C28 1.3900 .
C27 H27 0.9300 .
C28 C21 1.3900 .
C28 H28 0.9300 .
C21 C23 1.3900 .
C21 H21 0.9300 .
C23 C24 1.3900 .
C23 H23 0.9300 .
C24 H24 0.9300 .
O1 Zn1 1.927(9) .
O1 Zn2 1.949(3) 2_665
O1 Zn2 1.949(3) 3_565
O1 Zn2 1.949(3) .
O2 Zn1 1.938(9) .
O3 Zn2 1.985(10) .
O4 C12 1.20(2) 2_665
O4 Zn2 1.855(10) .
O5 Zn2 1.991(11) .
Zn1 O2 1.938(9) 2_665
Zn1 O2 1.938(9) 3_565

loop_
_platon_squeeze_void_nr
_platon_squeeze_void_average_x
_platon_squeeze_void_average_y
_platon_squeeze_void_average_z
_platon_squeeze_void_volume
_platon_squeeze_void_count_electrons
1 0.000 0.000 0.000 29.6 -4.2
2 0.386 -0.007 0.005 36801.1 8434.0
3 0.000 0.000 0.500 29.6 -4.5
4 0.667 0.333 0.333 30.0 -4.2
5 0.667 0.333 0.833 29.9 -4.6
6 0.333 0.666 0.167 29.9 -4.6
7 0.333 0.667 0.667 30.0 -4.2
